data_2206329
loop_
_publ_author_name
'Sonar, Vijayakumar N.'
'Parkin, Sean'
'Crooks, Peter A.'

_publ_section_title
;
 6\a-Acetoxy-4,5\a-epoxy-3-methoxy-17-methylmorphin-7-ene
;
_journal_coeditor_code AC6177
_journal_issue 8
_journal_name_full 'Acta Crystallographica Section E'
_journal_page_first o2579
_journal_page_last o2581
_journal_paper_doi 10.1107/S1600536805022130
_journal_volume 61
_journal_year 2005
_chemical_formula_iupac 'C20 H23 N O4'
_chemical_formula_moiety 'C20 H23 N O4'
_chemical_formula_sum 'C20 H23 N O4'
_chemical_formula_weight 341.39
_chemical_name_common 6-O-acetylcodeine
_chemical_name_systematic
;
6\a-Acetoxy-4,5\a-epoxy-3-methoxy-17-methyl-morphin-7-ene
;
_space_group_IT_number 19
_symmetry_cell_setting orthorhombic
_symmetry_space_group_name_Hall 'P 2ac 2ab'
_symmetry_space_group_name_H-M 'P 21 21 21'
_atom_sites_solution_hydrogens geom
_atom_sites_solution_primary direct
_atom_sites_solution_secondary difmap
_audit_creation_method SHELXL-97
_cell_angle_alpha 90.00
_cell_angle_beta 90.00
_cell_angle_gamma 90.00
_cell_formula_units_Z 4
_cell_length_a 8.6588(4)
_cell_length_b 12.3368(7)
_cell_length_c 15.4441(9)
_cell_measurement_reflns_used 2134
_cell_measurement_temperature 90.0(2)
_cell_measurement_theta_max 27.48
_cell_measurement_theta_min 1.00
_cell_volume 1649.77(15)
_computing_cell_refinement 'SCALEPACK (Otwinowski & Minor, 1997)'
_computing_data_collection 'COLLECT (Nonius, 1999)'
_computing_data_reduction 'DENZO--SMN (Otwinowski & Minor, 1997)'
_computing_molecular_graphics 'XP in SHELXTL/PC (Sheldrick, 1995)'
_computing_publication_material 'SHELXL97 (Sheldrick, 1997) and local procedures'
_computing_structure_refinement 'SHELXL97 (Sheldrick, 1997)'
_computing_structure_solution 'SHELXS97 (Sheldrick, 1997)'
_diffrn_ambient_temperature 90.0(2)
_diffrn_detector_area_resol_mean 18
_diffrn_measured_fraction_theta_full 1.000
_diffrn_measured_fraction_theta_max 1.000
_diffrn_measurement_device_type 'Nonius KappaCCD'
_diffrn_measurement_method '\w scans at fixed \c = 55\%'
_diffrn_radiation_monochromator graphite
_diffrn_radiation_source 'fine-focus sealed tube'
_diffrn_radiation_type MoK\a
_diffrn_radiation_wavelength 0.71073
_diffrn_reflns_av_R_equivalents 0.0743
_diffrn_reflns_av_sigmaI/netI 0.0782
_diffrn_reflns_limit_h_max 10
_diffrn_reflns_limit_h_min -10
_diffrn_reflns_limit_k_max 14
_diffrn_reflns_limit_k_min -14
_diffrn_reflns_limit_l_max 18
_diffrn_reflns_limit_l_min -18
_diffrn_reflns_number 2902
_diffrn_reflns_theta_full 24.99
_diffrn_reflns_theta_max 24.99
_diffrn_reflns_theta_min 2.11
_diffrn_standards_decay_% <1
_diffrn_standards_interval_count 0
_exptl_absorpt_coefficient_mu 0.096
_exptl_absorpt_correction_type none
_exptl_crystal_colour colorless
_exptl_crystal_density_diffrn 1.374
_exptl_crystal_density_method 'not measured'
_exptl_crystal_description 'irregular fragment'
_exptl_crystal_F_000 728
_exptl_crystal_size_max 0.25
_exptl_crystal_size_mid 0.15
_exptl_crystal_size_min 0.10
_refine_diff_density_max .216
_refine_diff_density_min -.263
_refine_ls_abs_structure_details 'Flack (1983)'
_refine_ls_abs_structure_Flack 2(2)
_refine_ls_extinction_method none
_refine_ls_goodness_of_fit_ref 0.982
_refine_ls_hydrogen_treatment constr
_refine_ls_matrix_type full
_refine_ls_number_parameters 229
_refine_ls_number_reflns 1683
_refine_ls_number_restraints 0
_refine_ls_restrained_S_all 0.982
_refine_ls_R_factor_all 0.0962
_refine_ls_R_factor_gt 0.0475
_refine_ls_shift/su_max 0.002
_refine_ls_shift/su_mean 0.000
_refine_ls_structure_factor_coef Fsqd
_refine_ls_weighting_details 'calc w = 1/[\s^2^(Fo^2^)+(0.0595P)^2^] where P = (Fo^2^+2Fc^2^)/3'
_refine_ls_weighting_scheme calc
_refine_ls_wR_factor_gt 0.0943
_refine_ls_wR_factor_ref 0.1125
_reflns_number_gt 1116
_reflns_number_total 1683
_reflns_threshold_expression I>2\s(I)
_cod_data_source_file ac6177.cif
_cod_data_source_block I
_cod_database_code 2206329
_cod_database_fobs_code 2206329

loop_
_symmetry_equiv_pos_as_xyz
'x, y, z'
'-x+1/2, -y, z+1/2'
'x+1/2, -y+1/2, -z'
'-x, y+1/2, -z+1/2'

loop_
_atom_site_label
_atom_site_fract_x
_atom_site_fract_y
_atom_site_fract_z
_atom_site_U_iso_or_equiv
_atom_site_adp_type
_atom_site_calc_flag
_atom_site_refinement_flags
_atom_site_occupancy
_atom_site_type_symbol
C1 0.6277(5) 0.3238(3) 0.6390(3) 0.0209(10) Uani d . 1 C
H1 0.5549 0.3212 0.5930 0.025 Uiso calc R 1 H
C2 0.7851(5) 0.3297(3) 0.6203(3) 0.0217(10) Uani d . 1 C
H2 0.8176 0.3286 0.5616 0.026 Uiso calc R 1 H
O3 1.0536(3) 0.3441(2) 0.67238(16) 0.0240(8) Uani d . 1 O
C3 0.8955(5) 0.3373(3) 0.6849(3) 0.0195(10) Uani d . 1 C
O4 0.9288(3) 0.3454(2) 0.84450(17) 0.0210(7) Uani d . 1 O
C4 0.8426(5) 0.3361(3) 0.7692(2) 0.0184(10) Uani d . 1 C
C5 0.8166(4) 0.3746(3) 0.9121(3) 0.0201(11) Uani d . 1 C
H5 0.8516 0.3462 0.9694 0.024 Uiso calc R 1 H
O6 0.8980(3) 0.5506(2) 0.85046(17) 0.0233(7) Uani d . 1 O
C6 0.8021(4) 0.5005(4) 0.9158(3) 0.0203(11) Uani d . 1 C
H6 0.8389 0.5253 0.9739 0.024 Uiso calc R 1 H
C7 0.6444(5) 0.5460(4) 0.9010(3) 0.0235(11) Uani d . 1 C
H7 0.6359 0.6222 0.8937 0.028 Uiso calc R 1 H
C8 0.5148(5) 0.4882(4) 0.8973(3) 0.0226(11) Uani d . 1 C
H8 0.4200 0.5250 0.8878 0.027 Uiso calc R 1 H
C9 0.3861(5) 0.3107(3) 0.8539(3) 0.0209(10) Uani d . 1 C
H9 0.2850 0.3448 0.8692 0.025 Uiso calc R 1 H
C10 0.4096(4) 0.3249(3) 0.7545(2) 0.0214(10) Uani d . 1 C
H10A 0.3517 0.2669 0.7242 0.026 Uiso calc R 1 H
H10B 0.3641 0.3951 0.7368 0.026 Uiso calc R 1 H
C11 0.5761(4) 0.3215(3) 0.7243(3) 0.0197(10) Uani d . 1 C
C12 0.6882(5) 0.3243(3) 0.7876(3) 0.0191(10) Uani d . 1 C
C13 0.6669(4) 0.3169(3) 0.8841(2) 0.0180(10) Uani d . 1 C
C14 0.5125(5) 0.3686(3) 0.9074(3) 0.0216(11) Uani d . 1 C
H14 0.4922 0.3526 0.9698 0.026 Uiso calc R 1 H
C15 0.6617(5) 0.1971(3) 0.9123(3) 0.0220(11) Uani d . 1 C
H15A 0.7590 0.1609 0.8950 0.026 Uiso calc R 1 H
H15B 0.6531 0.1931 0.9761 0.026 Uiso calc R 1 H
C16 0.5261(5) 0.1383(4) 0.8715(3) 0.0229(11) Uani d . 1 C
H16A 0.5452 0.1293 0.8087 0.028 Uiso calc R 1 H
H16B 0.5166 0.0653 0.8975 0.028 Uiso calc R 1 H
N17 0.3815(4) 0.1979(3) 0.8842(2) 0.0220(9) Uani d . 1 N
C17 0.2487(4) 0.1377(4) 0.8515(3) 0.0302(12) Uani d . 1 C
H17A 0.1548 0.1809 0.8595 0.045 Uiso calc R 1 H
H17B 0.2388 0.0693 0.8833 0.045 Uiso calc R 1 H
H17C 0.2632 0.1224 0.7898 0.045 Uiso calc R 1 H
C18 1.1055(5) 0.3535(5) 0.5859(3) 0.0436(14) Uani d . 1 C
H18A 1.0768 0.2881 0.5536 0.065 Uiso calc R 1 H
H18B 1.2180 0.3619 0.5853 0.065 Uiso calc R 1 H
H18C 1.0575 0.4170 0.5589 0.065 Uiso calc R 1 H
O19 1.1091(3) 0.5338(3) 0.9356(2) 0.0337(8) Uani d . 1 O
C19 1.0517(5) 0.5514(3) 0.8661(3) 0.0252(11) Uani d . 1 C
C20 1.1357(5) 0.5753(3) 0.7839(3) 0.0273(11) Uani d . 1 C
H20A 1.2317 0.6140 0.7970 0.041 Uiso calc R 1 H
H20B 1.0705 0.6203 0.7465 0.041 Uiso calc R 1 H
H20C 1.1599 0.5072 0.7542 0.041 Uiso calc R 1 H

loop_
_atom_site_aniso_label
_atom_site_aniso_U_11
_atom_site_aniso_U_22
_atom_site_aniso_U_33
_atom_site_aniso_U_12
_atom_site_aniso_U_13
_atom_site_aniso_U_23
C1 0.020(2) 0.025(3) 0.017(2) 0.005(2) -0.006(2) -0.005(2)
C2 0.029(2) 0.023(3) 0.013(2) -0.001(2) 0.004(2) -0.001(2)
O3 0.0168(16) 0.0364(19) 0.0189(16) 0.0001(15) 0.0032(14) 0.0026(15)
C3 0.016(2) 0.016(2) 0.026(2) 0.000(2) 0.002(2) -0.003(2)
O4 0.0177(16) 0.0267(17) 0.0185(15) -0.0015(14) 0.0007(14) -0.0015(14)
C4 0.024(2) 0.017(2) 0.014(2) 0.000(2) -0.004(2) 0.001(2)
C5 0.018(2) 0.028(3) 0.015(2) 0.002(2) 0.004(2) -0.002(2)
O6 0.0202(16) 0.0280(17) 0.0216(16) -0.0014(15) 0.0041(14) 0.0042(15)
C6 0.018(2) 0.027(3) 0.016(2) 0.002(2) 0.000(2) 0.003(2)
C7 0.027(2) 0.025(3) 0.018(2) 0.002(2) 0.003(2) 0.000(2)
C8 0.021(2) 0.031(3) 0.016(2) 0.004(2) -0.004(2) -0.003(2)
C9 0.019(2) 0.023(2) 0.020(2) -0.001(2) -0.001(2) 0.000(2)
C10 0.019(2) 0.023(2) 0.023(2) 0.000(2) 0.003(2) -0.001(2)
C11 0.022(2) 0.017(2) 0.020(2) 0.001(2) 0.001(2) 0.000(2)
C12 0.019(2) 0.015(2) 0.024(2) 0.003(2) 0.001(2) 0.000(2)
C13 0.014(2) 0.024(3) 0.016(2) 0.001(2) 0.0002(19) -0.001(2)
C14 0.024(2) 0.025(3) 0.016(2) -0.003(2) -0.001(2) 0.002(2)
C15 0.023(2) 0.023(2) 0.020(2) 0.001(2) -0.002(2) 0.001(2)
C16 0.026(2) 0.024(2) 0.019(2) -0.002(2) -0.001(2) 0.002(2)
N17 0.020(2) 0.023(2) 0.023(2) -0.0041(18) -0.0034(18) 0.0004(17)
C17 0.028(3) 0.034(3) 0.029(3) -0.002(2) -0.004(2) 0.003(2)
C18 0.024(3) 0.081(4) 0.026(3) 0.002(3) 0.009(2) 0.009(3)
O19 0.0246(17) 0.047(2) 0.0296(18) -0.0058(17) -0.0085(16) 0.0053(16)
C19 0.023(3) 0.016(2) 0.037(3) -0.001(2) 0.000(2) -0.004(2)
C20 0.022(2) 0.026(3) 0.034(3) 0.001(2) 0.006(2) 0.002(2)

loop_
_atom_type_symbol
_atom_type_description
_atom_type_scat_dispersion_real
_atom_type_scat_dispersion_imag
_atom_type_scat_source
C C .0033 .0016 'International Tables Vol C Tables 4.2.6.8 and 6.1.1.4'
H H .0000 .0000 'International Tables Vol C Tables 4.2.6.8 and 6.1.1.4'
N N .0061 .0033 'International Tables Vol C Tables 4.2.6.8 and 6.1.1.4'
O O .0106 .0060 'International Tables Vol C Tables 4.2.6.8 and 6.1.1.4'

loop_
_geom_angle_atom_site_label_1
_geom_angle_atom_site_label_2
_geom_angle_atom_site_label_3
_geom_angle
_geom_angle_publ_flag
C11 C1 C2 120.7(4) ?
C11 C1 H1 119.7 ?
C2 C1 H1 119.7 ?
C3 C2 C1 122.0(4) ?
C3 C2 H2 119.0 ?
C1 C2 H2 119.0 ?
C3 O3 C18 116.8(3) y
C4 C3 C2 116.7(4) ?
C4 C3 O3 117.4(4) ?
C2 C3 O3 125.9(4) y
C4 O4 C5 105.0(3) y
C12 C4 C3 121.2(4) ?
C12 C4 O4 111.1(3) y
C3 C4 O4 127.6(4) ?
O4 C5 C13 104.1(3) y
O4 C5 C6 108.9(3) ?
C13 C5 C6 113.8(3) ?
O4 C5 H5 110.0 ?
C13 C5 H5 110.0 ?
C6 C5 H5 110.0 ?
C19 O6 C6 116.3(3) y
O6 C6 C7 104.9(3) ?
O6 C6 C5 110.8(3) ?
C7 C6 C5 116.2(3) y
O6 C6 H6 108.2 ?
C7 C6 H6 108.2 ?
C5 C6 H6 108.2 ?
C8 C7 C6 125.1(4) y
C8 C7 H7 117.4 ?
C6 C7 H7 117.4 ?
C7 C8 C14 122.7(4) y
C7 C8 H8 118.6 ?
C14 C8 H8 118.6 ?
N17 C9 C14 106.6(3) ?
N17 C9 C10 115.1(3) ?
C14 C9 C10 112.5(3) ?
N17 C9 H9 107.4 ?
C14 C9 H9 107.4 ?
C10 C9 H9 107.4 ?
C11 C10 C9 115.0(3) ?
C11 C10 H10A 108.5 ?
C9 C10 H10A 108.5 ?
C11 C10 H10B 108.5 ?
C9 C10 H10B 108.5 ?
H10A C10 H10B 107.5 ?
C12 C11 C1 116.4(4) ?
C12 C11 C10 116.9(3) ?
C1 C11 C10 126.5(4) ?
C4 C12 C11 122.8(4) ?
C4 C12 C13 109.3(4) ?
C11 C12 C13 127.9(4) y
C12 C13 C14 108.4(3) ?
C12 C13 C5 98.4(3) ?
C14 C13 C5 118.5(3) y
C12 C13 C15 110.0(3) ?
C14 C13 C15 108.0(3) y
C5 C13 C15 112.9(3) ?
C8 C14 C13 112.3(4) y
C8 C14 C9 114.4(4) ?
C13 C14 C9 107.6(3) ?
C8 C14 H14 107.4 ?
C13 C14 H14 107.4 ?
C9 C14 H14 107.4 ?
C16 C15 C13 111.3(3) ?
C16 C15 H15A 109.4 ?
C13 C15 H15A 109.4 ?
C16 C15 H15B 109.4 ?
C13 C15 H15B 109.4 ?
H15A C15 H15B 108.0 ?
N17 C16 C15 111.5(3) ?
N17 C16 H16A 109.3 ?
C15 C16 H16A 109.3 ?
N17 C16 H16B 109.3 ?
C15 C16 H16B 109.3 ?
H16A C16 H16B 108.0 ?
C17 N17 C16 111.8(3) ?
C17 N17 C9 113.1(3) ?
C16 N17 C9 114.2(3) y
N17 C17 H17A 109.5 ?
N17 C17 H17B 109.5 ?
H17A C17 H17B 109.5 ?
N17 C17 H17C 109.5 ?
H17A C17 H17C 109.5 ?
H17B C17 H17C 109.5 ?
O3 C18 H18A 109.5 ?
O3 C18 H18B 109.5 ?
H18A C18 H18B 109.5 ?
O3 C18 H18C 109.5 ?
H18A C18 H18C 109.5 ?
H18B C18 H18C 109.5 ?
O19 C19 O6 124.4(4) y
O19 C19 C20 126.5(4) y
O6 C19 C20 109.2(4) ?
C19 C20 H20A 109.5 ?
C19 C20 H20B 109.5 ?
H20A C20 H20B 109.5 ?
C19 C20 H20C 109.5 ?
H20A C20 H20C 109.5 ?
H20B C20 H20C 109.5 ?

loop_
_geom_bond_atom_site_label_1
_geom_bond_atom_site_label_2
_geom_bond_distance
_geom_bond_publ_flag
C1 C11 1.392(6) ?
C1 C2 1.396(5) ?
C1 H1 0.9500 ?
C2 C3 1.385(5) ?
C2 H2 0.9500 ?
O3 C3 1.385(5) y
O3 C18 1.413(5) y
C3 C4 1.381(5) ?
O4 C4 1.387(4) y
O4 C5 1.471(4) y
C4 C12 1.374(6) y
C5 C13 1.541(6) y
C5 C6 1.558(6) ?
C5 H5 1.0000 ?
O6 C19 1.353(5) y
O6 C6 1.446(4) ?
C6 C7 1.495(6) ?
C6 H6 1.0000 ?
C7 C8 1.331(6) y
C7 H7 0.9500 ?
C8 C14 1.484(6) ?
C8 H8 0.9500 ?
C9 N17 1.469(5) ?
C9 C14 1.546(6) ?
C9 C10 1.559(5) ?
C9 H9 1.0000 ?
C10 C11 1.516(5) ?
C10 H10A 0.9900 ?
C10 H10B 0.9900 ?
C11 C12 1.377(5) ?
C12 C13 1.505(6) y
C13 C14 1.524(6) ?
C13 C15 1.542(5) ?
C14 H14 1.0000 ?
C15 C16 1.516(5) ?
C15 H15A 0.9900 ?
C15 H15B 0.9900 ?
C16 N17 1.465(5) ?
C16 H16A 0.9900 ?
C16 H16B 0.9900 ?
N17 C17 1.460(5) ?
C17 H17A 0.9800 ?
C17 H17B 0.9800 ?
C17 H17C 0.9800 ?
C18 H18A 0.9800 ?
C18 H18B 0.9800 ?
C18 H18C 0.9800 ?
O19 C19 1.203(5) y
C19 C20 1.492(6) y
C20 H20A 0.9800 ?
C20 H20B 0.9800 ?
C20 H20C 0.9800 ?

loop_
_geom_torsion_atom_site_label_1
_geom_torsion_atom_site_label_2
_geom_torsion_atom_site_label_3
_geom_torsion_atom_site_label_4
_geom_torsion
_geom_torsion_publ_flag
C11 C1 C2 C3 -2.2(7) ?
C1 C2 C3 C4 1.5(6) ?
C1 C2 C3 O3 -179.7(4) ?
C18 O3 C3 C4 -175.4(4) ?
C18 O3 C3 C2 5.8(6) y
C2 C3 C4 C12 2.0(6) ?
O3 C3 C4 C12 -176.9(4) ?
C2 C3 C4 O4 -178.1(4) ?
O3 C3 C4 O4 3.0(6) ?
C5 O4 C4 C12 -18.1(4) ?
C5 O4 C4 C3 162.1(4) ?
C4 O4 C5 C13 32.5(4) ?
C4 O4 C5 C6 -89.2(4) ?
C19 O6 C6 C7 159.2(4) ?
C19 O6 C6 C5 -74.6(4) y
O4 C5 C6 O6 2.0(4) ?
C13 C5 C6 O6 -113.5(3) ?
O4 C5 C6 C7 121.6(4) ?
C13 C5 C6 C7 6.0(6) ?
O6 C6 C7 C8 132.7(4) ?
C5 C6 C7 C8 10.0(6) ?
C6 C7 C8 C14 -0.3(7) y
N17 C9 C10 C11 -84.3(5) ?
C14 C9 C10 C11 38.1(5) ?
C2 C1 C11 C12 -0.7(6) ?
C2 C1 C11 C10 174.4(4) ?
C9 C10 C11 C12 -10.2(6) ?
C9 C10 C11 C1 174.7(4) ?
C3 C4 C12 C11 -5.1(6) ?
O4 C4 C12 C11 175.0(4) ?
C3 C4 C12 C13 175.5(4) ?
O4 C4 C12 C13 -4.4(5) ?
C1 C11 C12 C4 4.3(6) ?
C10 C11 C12 C4 -171.3(4) ?
C1 C11 C12 C13 -176.4(4) ?
C10 C11 C12 C13 8.0(6) ?
C4 C12 C13 C14 147.3(3) ?
C11 C12 C13 C14 -32.1(6) ?
C4 C12 C13 C5 23.3(4) ?
C11 C12 C13 C5 -156.0(4) ?
C4 C12 C13 C15 -94.8(4) ?
C11 C12 C13 C15 85.8(5) ?
O4 C5 C13 C12 -33.0(4) ?
C6 C5 C13 C12 85.3(4) ?
O4 C5 C13 C14 -149.4(3) ?
C6 C5 C13 C14 -31.0(5) ?
O4 C5 C13 C15 82.9(4) ?
C6 C5 C13 C15 -158.7(4) ?
C7 C8 C14 C13 -24.3(6) ?
C7 C8 C14 C9 -147.2(4) ?
C12 C13 C14 C8 -71.0(4) ?
C5 C13 C14 C8 39.9(5) ?
C15 C13 C14 C8 169.9(3) ?
C12 C13 C14 C9 55.7(4) ?
C5 C13 C14 C9 166.6(4) ?
C15 C13 C14 C9 -63.4(4) ?
N17 C9 C14 C8 -169.4(3) ?
C10 C9 C14 C8 63.6(5) ?
N17 C9 C14 C13 65.2(4) ?
C10 C9 C14 C13 -61.9(5) ?
C12 C13 C15 C16 -62.0(5) ?
C14 C13 C15 C16 56.2(4) ?
C5 C13 C15 C16 -170.8(3) ?
C13 C15 C16 N17 -50.5(4) ?
C15 C16 N17 C17 -175.3(4) ?
C15 C16 N17 C9 54.6(4) ?
C14 C9 N17 C17 169.2(3) ?
C10 C9 N17 C17 -65.3(5) ?
C14 C9 N17 C16 -61.4(4) ?
C10 C9 N17 C16 64.1(4) ?
C6 O6 C19 O19 -15.4(6) ?
C6 O6 C19 C20 163.6(3) ?

loop_
_cod_related_entry_id
_cod_related_entry_database
_cod_related_entry_code
1 ChemSpider 4588962
